data_7021726
loop_
_publ_author_name
'Kumar, Pawan'
'Siddiqui, Mujahuddin M.'
'Reddi, Yerrnaidu'
'Mague, Joel T.'
'Sunoj, Raghavan B.'
'Balakrishna, Maravanji S.'

_publ_section_title
;
 New bisphosphomide ligands,
 1,3-phenylenebis((diphenylphosphino)methanone) and
 (2-bromo-1,3-phenylene)bis((diphenylphosphino)methanone): synthesis,
 coordination behavior, DFT calculations and catalytic studies.
;
_journal_issue 32
_journal_name_full 'Dalton transactions (Cambridge, England : 2003)'
_journal_page_first 11385
_journal_page_last 11399
_journal_paper_doi 10.1039/c3dt51046h
_journal_volume 42
_journal_year 2013
_chemical_formula_moiety '2(C64 H48 Ag2 Cl2 O8 P4), 3(C H2 Cl2)'
_chemical_formula_sum 'C131 H102 Ag4 Cl10 O16 P8'
_chemical_formula_weight 2965.86
_chemical_name_systematic
;
?
;
_space_group_IT_number 14
_symmetry_cell_setting monoclinic
_symmetry_space_group_name_Hall '-P 2yn'
_symmetry_space_group_name_H-M 'P 1 21/n 1'
_atom_sites_solution_hydrogens geom
_atom_sites_solution_primary heavy
_atom_sites_solution_secondary difmap
_audit_creation_method SHELXL-97
_cell_angle_alpha 90.00
_cell_angle_beta 102.318(3)
_cell_angle_gamma 90.00
_cell_formula_units_Z 2
_cell_length_a 14.296(3)
_cell_length_b 29.654(7)
_cell_length_c 15.474(3)
_cell_measurement_reflns_used 9870
_cell_measurement_temperature 100(2)
_cell_measurement_theta_max 27.06
_cell_measurement_theta_min 2.19
_cell_volume 6409(2)
_computing_cell_refinement 'Bruker SAINT (Bruker-AXS, 2009)'
_computing_data_collection 'Bruker APEX2 (Bruker-AXS, 2010)'
_computing_data_reduction 'Bruker SAINT (Bruker-AXS, 2009)'
_computing_molecular_graphics 'Bruker SHELXTL(Bruker-AXS, 2008)'
_computing_publication_material 'Bruker SHELXTL(Bruker-AXS, 2008)'
_computing_structure_refinement 'SHELXL (Sheldrick, 2008)'
_computing_structure_solution 'SHELXS (Sheldrick, 2008)'
_diffrn_ambient_temperature 100(2)
_diffrn_measured_fraction_theta_full 0.990
_diffrn_measured_fraction_theta_max 0.990
_diffrn_measurement_device_type 'Bruker Smart APEX CCD'
_diffrn_measurement_method '\f and \w scans'
_diffrn_radiation_monochromator graphite
_diffrn_radiation_source 'fine-focus sealed tube'
_diffrn_radiation_type MoK\a
_diffrn_radiation_wavelength 0.71073
_diffrn_reflns_av_R_equivalents 0.0712
_diffrn_reflns_av_sigmaI/netI 0.0677
_diffrn_reflns_limit_h_max 18
_diffrn_reflns_limit_h_min -17
_diffrn_reflns_limit_k_max 37
_diffrn_reflns_limit_k_min -37
_diffrn_reflns_limit_l_max 19
_diffrn_reflns_limit_l_min -19
_diffrn_reflns_number 53590
_diffrn_reflns_theta_full 27.14
_diffrn_reflns_theta_max 27.14
_diffrn_reflns_theta_min 1.37
_exptl_absorpt_coefficient_mu 0.973
_exptl_absorpt_correction_T_max 0.9175
_exptl_absorpt_correction_T_min 0.6486
_exptl_absorpt_correction_type none
_exptl_absorpt_process_details 'SADABS (Sheldrick, 2009)'
_exptl_crystal_colour colourless
_exptl_crystal_density_diffrn 1.537
_exptl_crystal_density_method 'not measured'
_exptl_crystal_description Block
_exptl_crystal_F_000 2988
_exptl_crystal_size_max 0.21
_exptl_crystal_size_mid 0.11
_exptl_crystal_size_min 0.09
_refine_diff_density_max 1.345
_refine_diff_density_min -1.110
_refine_diff_density_rms 0.124
_refine_ls_extinction_method none
_refine_ls_goodness_of_fit_ref 1.021
_refine_ls_hydrogen_treatment constr
_refine_ls_matrix_type full
_refine_ls_number_parameters 759
_refine_ls_number_reflns 14041
_refine_ls_number_restraints 146
_refine_ls_restrained_S_all 1.022
_refine_ls_R_factor_all 0.0843
_refine_ls_R_factor_gt 0.0565
_refine_ls_shift/su_max 0.002
_refine_ls_shift/su_mean 0.000
_refine_ls_structure_factor_coef Fsqd
_refine_ls_weighting_details 'calc w=1/[\s^2^(Fo^2^)+(0.0546P)^2^+22.0977P] where P=(Fo^2^+2Fc^2^)/3'
_refine_ls_weighting_scheme calc
_refine_ls_wR_factor_gt 0.1268
_refine_ls_wR_factor_ref 0.1435
_reflns_number_gt 10252
_reflns_number_total 14041
_reflns_threshold_expression >2\s(I)
_cod_data_source_file c3dt51046h.txt
_cod_data_source_block msb487a_0m
_cod_depositor_comments
;
The following automatic conversions were performed:

'_symmetry_cell_setting' value 'Monoclinic' changed to 'monoclinic'
according to /home/saulius/struct/CIF-dictionaries/cif_core.dic
dictionary named 'cif_core.dic' version 2.4.2 from 2011-04-26.

Automatic conversion script
Id: cif_fix_values 1891 2012-01-12 08:04:46Z andrius 
;
_cod_original_sg_symbol_H-M P2(1)/n
_cod_database_code 7021726

loop_
_symmetry_equiv_pos_as_xyz
'x, y, z'
'-x+1/2, y+1/2, -z+1/2'
'-x, -y, -z'
'x-1/2, -y-1/2, z-1/2'

loop_
_atom_site_label
_atom_site_type_symbol
_atom_site_fract_x
_atom_site_fract_y
_atom_site_fract_z
_atom_site_U_iso_or_equiv
_atom_site_adp_type
_atom_site_occupancy
_atom_site_symmetry_multiplicity
_atom_site_calc_flag
_atom_site_refinement_flags
_atom_site_disorder_assembly
_atom_site_disorder_group
Ag1 Ag 0.28089(3) 0.779923(12) 0.29540(2) 0.02344(10) Uani 1 1 d . A .
Ag2 Ag 0.27286(3) 0.903302(12) 0.23852(3) 0.02330(10) Uani 1 1 d . A .
Cl1 Cl 0.20688(10) 0.83123(4) 0.16326(8) 0.0296(3) Uani 1 1 d . . .
Cl2 Cl 0.39393(9) 0.85926(4) 0.44987(8) 0.0237(2) Uani 1 1 d . A .
P1 P 0.17577(10) 0.75743(4) 0.39392(8) 0.0220(3) Uani 1 1 d . . .
P2 P 0.14340(9) 0.95285(4) 0.25913(8) 0.0195(3) Uani 1 1 d D . .
P3 P 0.38596(9) 0.73306(4) 0.22624(8) 0.0205(3) Uani 1 1 d . . .
P4 P 0.42666(10) 0.93347(4) 0.22479(9) 0.0263(3) Uani 1 1 d D . .
O1 O 0.1582(3) 0.79680(12) 0.5479(2) 0.0294(8) Uani 1 1 d . . .
O2 O -0.0417(3) 0.93583(13) 0.1883(2) 0.0356(9) Uani 1 1 d . . .
O3 O 0.4507(3) 0.74969(13) 0.0762(2) 0.0343(9) Uani 1 1 d . . .
O4 O 0.6028(3) 0.93607(13) 0.3361(3) 0.0382(10) Uani 1 1 d . . .
O5 O 0.3071(3) 0.85970(17) 0.3823(3) 0.0614(15) Uani 1 1 d . . .
O6 O 0.4416(4) 0.81701(16) 0.4462(4) 0.0670(16) Uani 1 1 d . . .
O7 O 0.3703(4) 0.86289(17) 0.5332(3) 0.0585(14) Uani 1 1 d . . .
O8 O 0.4542(3) 0.89611(14) 0.4356(3) 0.0423(10) Uani 1 1 d . . .
C1 C 0.2280(4) 0.71425(16) 0.4737(3) 0.0262(11) Uani 1 1 d . . .
C2 C 0.1862(4) 0.67224(18) 0.4780(4) 0.0353(13) Uani 1 1 d . . .
H2 H 0.1261 0.6656 0.4403 0.042 Uiso 1 1 calc R . .
C3 C 0.2317(5) 0.6403(2) 0.5367(5) 0.0496(17) Uani 1 1 d . . .
H3 H 0.2027 0.6117 0.5398 0.059 Uiso 1 1 calc R . .
C4 C 0.3197(5) 0.6497(2) 0.5913(4) 0.0430(16) Uani 1 1 d . . .
H4 H 0.3511 0.6273 0.6311 0.052 Uiso 1 1 calc R . .
C5 C 0.3619(4) 0.6915(2) 0.5883(4) 0.0375(14) Uani 1 1 d . . .
H5 H 0.4218 0.6981 0.6265 0.045 Uiso 1 1 calc R . .
C6 C 0.3159(4) 0.72382(18) 0.5290(4) 0.0304(12) Uani 1 1 d . . .
H6 H 0.3447 0.7525 0.5262 0.036 Uiso 1 1 calc R . .
C7 C 0.0639(4) 0.73487(16) 0.3299(3) 0.0255(11) Uani 1 1 d . . .
C8 C -0.0168(4) 0.72912(17) 0.3640(4) 0.0305(12) Uani 1 1 d . . .
H8 H -0.0152 0.7364 0.4241 0.037 Uiso 1 1 calc R . .
C9 C -0.1012(5) 0.7126(2) 0.3102(4) 0.0413(15) Uani 1 1 d . . .
H9 H -0.1577 0.7096 0.3328 0.050 Uiso 1 1 calc R . .
C10 C -0.1015(5) 0.7005(2) 0.2230(4) 0.0473(17) Uani 1 1 d . . .
H10 H -0.1582 0.6887 0.1866 0.057 Uiso 1 1 calc R . .
C11 C -0.0209(5) 0.7055(2) 0.1890(4) 0.0412(15) Uani 1 1 d . . .
H11 H -0.0218 0.6969 0.1297 0.049 Uiso 1 1 calc R . .
C12 C 0.0617(4) 0.72311(18) 0.2417(3) 0.0322(12) Uani 1 1 d . . .
H12 H 0.1172 0.7272 0.2179 0.039 Uiso 1 1 calc R . .
C13 C 0.1315(4) 0.79937(16) 0.4679(3) 0.0238(10) Uani 1 1 d . . .
C14 C 0.0612(4) 0.83460(15) 0.4252(3) 0.0220(10) Uani 1 1 d . . .
C15 C -0.0215(4) 0.83977(16) 0.4576(3) 0.0259(11) Uani 1 1 d . . .
H15 H -0.0307 0.8220 0.5062 0.031 Uiso 1 1 calc R . .
C16 C -0.0906(4) 0.87051(17) 0.4197(3) 0.0276(11) Uani 1 1 d . . .
H16 H -0.1478 0.8734 0.4411 0.033 Uiso 1 1 calc R . .
C17 C -0.0758(4) 0.89726(16) 0.3500(3) 0.0248(10) Uani 1 1 d . A .
H17 H -0.1237 0.9180 0.3228 0.030 Uiso 1 1 calc R . .
C18 C 0.0089(4) 0.89364(16) 0.3201(3) 0.0210(10) Uani 1 1 d . . .
C19 C 0.0771(4) 0.86152(15) 0.3560(3) 0.0210(10) Uani 1 1 d . A .
H19 H 0.1336 0.8580 0.3336 0.025 Uiso 1 1 calc R . .
C20 C 0.0231(4) 0.92614(16) 0.2498(3) 0.0225(10) Uani 1 1 d . A .
C21 C 0.1654(3) 0.97877(15) 0.3676(3) 0.0200(10) Uani 1 1 d . A .
C22 C 0.2607(4) 0.98016(17) 0.4158(4) 0.0277(11) Uani 1 1 d . . .
H22 H 0.3102 0.9666 0.3924 0.033 Uiso 1 1 calc R A .
C23 C 0.2823(4) 1.00141(19) 0.4978(4) 0.0350(13) Uani 1 1 d . A .
H23 H 0.3467 1.0026 0.5300 0.042 Uiso 1 1 calc R . .
C24 C 0.2105(4) 1.02081(18) 0.5326(4) 0.0321(12) Uani 1 1 d . . .
H24 H 0.2259 1.0354 0.5885 0.038 Uiso 1 1 calc R A .
C25 C 0.1159(4) 1.01907(18) 0.4861(4) 0.0303(12) Uani 1 1 d . A .
H25 H 0.0667 1.0322 0.5104 0.036 Uiso 1 1 calc R . .
C26 C 0.0938(4) 0.99809(16) 0.4043(3) 0.0241(10) Uani 1 1 d . . .
H26 H 0.0291 0.9969 0.3728 0.029 Uiso 1 1 calc R A .
C27 C 0.1114(7) 0.9972(3) 0.1756(5) 0.0284(13) Uani 0.544(7) 1 d PGDU A 1
C28 C 0.0908(8) 1.0411(3) 0.1970(5) 0.027(2) Uani 0.544(7) 1 d PGU A 1
H28 H 0.0953 1.0494 0.2571 0.033 Uiso 0.544(7) 1 calc PR A 1
C29 C 0.0634(7) 1.0730(2) 0.1305(6) 0.0430(17) Uani 0.544(7) 1 d PGU A 1
H29 H 0.0493 1.1030 0.1452 0.052 Uiso 0.544(7) 1 calc PR A 1
C30 C 0.0567(7) 1.0609(2) 0.0426(5) 0.054(3) Uani 0.544(7) 1 d PGU A 1
H30 H 0.0380 1.0827 -0.0029 0.065 Uiso 0.544(7) 1 calc PR A 1
C31 C 0.0773(7) 1.0171(3) 0.0212(4) 0.060(3) Uani 0.544(7) 1 d PGU A 1
H31 H 0.0727 1.0088 -0.0389 0.072 Uiso 0.544(7) 1 calc PR A 1
C32 C 0.1046(7) 0.9852(2) 0.0877(5) 0.043(2) Uani 0.544(7) 1 d PGU A 1
H32 H 0.1187 0.9552 0.0730 0.051 Uiso 0.544(7) 1 calc PR A 1
C27A C 0.1193(8) 1.0003(3) 0.1831(6) 0.0284(13) Uani 0.456(7) 1 d PGDU A 2
C28A C 0.0641(9) 1.0372(4) 0.1965(7) 0.027(2) Uani 0.456(7) 1 d PGU A 2
H28A H 0.0342 1.0378 0.2457 0.033 Uiso 0.456(7) 1 calc PR A 2
C29A C 0.0527(8) 1.0733(3) 0.1378(8) 0.0430(17) Uani 0.456(7) 1 d PGU A 2
H29A H 0.0150 1.0985 0.1469 0.052 Uiso 0.456(7) 1 calc PR A 2
C30A C 0.0964(8) 1.0724(3) 0.0657(7) 0.054(3) Uani 0.456(7) 1 d PGU A 2
H30A H 0.0886 1.0971 0.0256 0.065 Uiso 0.456(7) 1 calc PR A 2
C31A C 0.1516(8) 1.0355(4) 0.0524(6) 0.060(3) Uani 0.456(7) 1 d PGU A 2
H31A H 0.1815 1.0350 0.0031 0.072 Uiso 0.456(7) 1 calc PR A 2
C32A C 0.1630(8) 0.9995(3) 0.1110(7) 0.043(2) Uani 0.456(7) 1 d PGU A 2
H32A H 0.2007 0.9742 0.1019 0.051 Uiso 0.456(7) 1 calc PR A 2
C33 C 0.3154(4) 0.69255(17) 0.1516(3) 0.0238(10) Uani 1 1 d . . .
C34 C 0.2450(4) 0.70971(18) 0.0821(3) 0.0293(12) Uani 1 1 d . . .
H34 H 0.2377 0.7414 0.0740 0.035 Uiso 1 1 calc R . .
C35 C 0.1856(4) 0.6803(2) 0.0248(4) 0.0352(13) Uani 1 1 d . . .
H35 H 0.1386 0.6919 -0.0229 0.042 Uiso 1 1 calc R . .
C36 C 0.1951(4) 0.6344(2) 0.0374(4) 0.0354(13) Uani 1 1 d . . .
H36 H 0.1546 0.6144 -0.0017 0.042 Uiso 1 1 calc R . .
C37 C 0.2631(4) 0.61726(18) 0.1064(4) 0.0326(12) Uani 1 1 d . . .
H37 H 0.2690 0.5856 0.1150 0.039 Uiso 1 1 calc R . .
C38 C 0.3236(4) 0.64644(17) 0.1638(4) 0.0296(12) Uani 1 1 d . . .
H38 H 0.3703 0.6345 0.2113 0.036 Uiso 1 1 calc R . .
C39 C 0.4816(4) 0.70318(16) 0.2998(3) 0.0244(10) Uani 1 1 d . . .
C40 C 0.4896(4) 0.70769(19) 0.3903(4) 0.0336(13) Uani 1 1 d . . .
H40 H 0.4433 0.7246 0.4121 0.040 Uiso 1 1 calc R . .
C41 C 0.5649(5) 0.6876(2) 0.4491(4) 0.0416(15) Uani 1 1 d . . .
H41 H 0.5696 0.6907 0.5110 0.050 Uiso 1 1 calc R . .
C42 C 0.6333(5) 0.6630(2) 0.4181(4) 0.0441(16) Uani 1 1 d . . .
H42 H 0.6852 0.6496 0.4586 0.053 Uiso 1 1 calc R . .
C43 C 0.6259(4) 0.6582(2) 0.3280(4) 0.0391(14) Uani 1 1 d . . .
H43 H 0.6727 0.6413 0.3067 0.047 Uiso 1 1 calc R . .
C44 C 0.5500(4) 0.67806(18) 0.2681(4) 0.0296(12) Uani 1 1 d . . .
H44 H 0.5449 0.6745 0.2062 0.035 Uiso 1 1 calc R . .
C45 C 0.4601(4) 0.75976(16) 0.1528(3) 0.0251(11) Uani 1 1 d . . .
C46 C 0.5339(4) 0.79273(17) 0.1975(3) 0.0246(11) Uani 1 1 d . . .
C47 C 0.6304(4) 0.78338(19) 0.2045(4) 0.0321(12) Uani 1 1 d . . .
H47 H 0.6495 0.7561 0.1811 0.038 Uiso 1 1 calc R . .
C48 C 0.6989(4) 0.8141(2) 0.2458(4) 0.0371(13) Uani 1 1 d . . .
H48 H 0.7650 0.8071 0.2541 0.045 Uiso 1 1 calc R . .
C49 C 0.6702(4) 0.8553(2) 0.2751(4) 0.0320(12) Uani 1 1 d . A .
H49 H 0.7170 0.8766 0.3022 0.038 Uiso 1 1 calc R . .
C50 C 0.5730(4) 0.86549(18) 0.2648(3) 0.0262(11) Uani 1 1 d . . .
C51 C 0.5052(4) 0.83316(16) 0.2295(3) 0.0241(10) Uani 1 1 d . A .
H51 H 0.4393 0.8387 0.2272 0.029 Uiso 1 1 calc R . .
C52 C 0.5469(4) 0.91237(18) 0.2865(3) 0.0295(12) Uani 1 1 d . A .
C53 C 0.4428(4) 0.92675(19) 0.1120(4) 0.0332(12) Uani 1 1 d . A .
C54 C 0.3892(5) 0.8945(3) 0.0582(4) 0.0548(19) Uani 1 1 d . . .
H54 H 0.3407 0.8782 0.0783 0.066 Uiso 1 1 calc R A .
C55 C 0.4070(7) 0.8860(3) -0.0252(5) 0.075(3) Uani 1 1 d . A .
H55 H 0.3716 0.8633 -0.0615 0.090 Uiso 1 1 calc R . .
C56 C 0.4752(6) 0.9100(3) -0.0554(5) 0.065(2) Uani 1 1 d . . .
H56 H 0.4851 0.9049 -0.1134 0.079 Uiso 1 1 calc R A .
C57 C 0.5290(5) 0.9414(2) -0.0022(5) 0.0511(18) Uani 1 1 d . A .
H57 H 0.5771 0.9576 -0.0229 0.061 Uiso 1 1 calc R . .
C58 C 0.5138(4) 0.9496(2) 0.0821(4) 0.0382(14) Uani 1 1 d . . .
H58 H 0.5523 0.9711 0.1193 0.046 Uiso 1 1 calc R A .
C59 C 0.4313(3) 0.99221(12) 0.2583(4) 0.0295(15) Uani 0.516(10) 1 d PGDU A 1
C60 C 0.3876(5) 1.02269(15) 0.1940(4) 0.045(2) Uani 0.516(10) 1 d PGU A 1
H60 H 0.3612 1.0125 0.1357 0.054 Uiso 0.516(10) 1 calc PR A 1
C61 C 0.3825(6) 1.06807(13) 0.2150(5) 0.044(2) Uani 0.516(10) 1 d PGU A 1
H61 H 0.3526 1.0889 0.1710 0.053 Uiso 0.516(10) 1 calc PR A 1
C62 C 0.4211(5) 1.08297(15) 0.3003(7) 0.046(2) Uani 0.516(10) 1 d PGU A 1
H62 H 0.4176 1.1140 0.3147 0.055 Uiso 0.516(10) 1 calc PR A 1
C63 C 0.4648(4) 1.0525(2) 0.3646(6) 0.052(3) Uani 0.516(10) 1 d PGU A 1
H63 H 0.4911 1.0627 0.4230 0.063 Uiso 0.516(10) 1 calc PR A 1
C64 C 0.4699(4) 1.0071(2) 0.3436(5) 0.050(3) Uani 0.516(10) 1 d PGU A 1
H64 H 0.4997 0.9863 0.3876 0.060 Uiso 0.516(10) 1 calc PR A 1
C59A C 0.4227(4) 0.99573(12) 0.2338(4) 0.0295(15) Uani 0.484(10) 1 d PGDU A 2
C60A C 0.3556(5) 1.01915(19) 0.1717(3) 0.045(2) Uani 0.484(10) 1 d PGU A 2
H60A H 0.3201 1.0039 0.1212 0.054 Uiso 0.484(10) 1 calc PR A 2
C61A C 0.3405(7) 1.06483(19) 0.1836(5) 0.044(2) Uani 0.484(10) 1 d PGU A 2
H61A H 0.2946 1.0808 0.1411 0.053 Uiso 0.484(10) 1 calc PR A 2
C62A C 0.3924(6) 1.08709(12) 0.2575(6) 0.046(2) Uani 0.484(10) 1 d PGU A 2
H62A H 0.3820 1.1183 0.2655 0.055 Uiso 0.484(10) 1 calc PR A 2
C63A C 0.4595(4) 1.06367(19) 0.3195(6) 0.052(3) Uani 0.484(10) 1 d PGU A 2
H63A H 0.4950 1.0789 0.3700 0.063 Uiso 0.484(10) 1 calc PR A 2
C64A C 0.4746(3) 1.01798(19) 0.3077(5) 0.050(3) Uani 0.484(10) 1 d PGU A 2
H64A H 0.5205 1.0020 0.3501 0.060 Uiso 0.484(10) 1 calc PR A 2
C65 C 0.7967(5) 0.0955(2) 0.3884(5) 0.0515(18) Uani 1 1 d . . .
H65A H 0.7941 0.1283 0.3999 0.062 Uiso 1 1 calc R . .
H65B H 0.7846 0.0794 0.4410 0.062 Uiso 1 1 calc R . .
Cl3 Cl 0.91025(14) 0.08173(6) 0.37335(13) 0.0583(5) Uani 1 1 d . . .
Cl4 Cl 0.70631(16) 0.08153(9) 0.29571(17) 0.0779(6) Uani 1 1 d . . .
C66 C 0.8186(8) 0.0130(4) 0.1635(8) 0.035(3) Uani 0.50 1 d P . .
H66A H 0.8447 0.0341 0.2124 0.042 Uiso 0.50 1 calc PR . .
H66B H 0.8733 -0.0018 0.1452 0.042 Uiso 0.50 1 calc PR . .
Cl5 Cl 0.7479(2) -0.02824(11) 0.2016(2) 0.0485(8) Uani 0.50 1 d P . .
Cl6 Cl 0.7534(3) 0.04310(12) 0.0753(2) 0.0501(8) Uani 0.50 1 d P . .

loop_
_atom_site_aniso_label
_atom_site_aniso_U_11
_atom_site_aniso_U_22
_atom_site_aniso_U_33
_atom_site_aniso_U_23
_atom_site_aniso_U_13
_atom_site_aniso_U_12
Ag1 0.0307(2) 0.01900(18) 0.02097(19) -0.00102(14) 0.00631(15) 0.00327(15)
Ag2 0.0258(2) 0.01839(18) 0.0256(2) -0.00310(14) 0.00542(15) -0.00003(14)
Cl1 0.0451(8) 0.0181(6) 0.0205(6) -0.0012(5) -0.0042(5) -0.0013(5)
Cl2 0.0253(6) 0.0252(6) 0.0190(6) -0.0026(5) 0.0008(5) -0.0022(5)
P1 0.0297(7) 0.0167(6) 0.0185(6) 0.0005(5) 0.0028(5) 0.0004(5)
P2 0.0247(6) 0.0149(6) 0.0194(6) -0.0002(5) 0.0054(5) -0.0007(5)
P3 0.0253(6) 0.0173(6) 0.0178(6) -0.0019(5) 0.0020(5) 0.0021(5)
P4 0.0290(7) 0.0209(6) 0.0304(7) -0.0082(5) 0.0100(6) -0.0044(5)
O1 0.042(2) 0.0259(19) 0.0195(19) -0.0001(14) 0.0054(16) 0.0007(16)
O2 0.036(2) 0.042(2) 0.024(2) 0.0096(17) -0.0055(17) -0.0109(18)
O3 0.048(2) 0.033(2) 0.023(2) -0.0105(16) 0.0101(17) -0.0045(18)
O4 0.041(2) 0.031(2) 0.039(2) -0.0116(18) 0.0012(19) -0.0145(18)
O5 0.052(3) 0.064(3) 0.050(3) 0.032(2) -0.030(2) -0.031(2)
O6 0.061(3) 0.033(3) 0.116(5) -0.007(3) 0.040(3) 0.009(2)
O7 0.090(4) 0.063(3) 0.029(2) -0.003(2) 0.027(2) -0.007(3)
O8 0.040(2) 0.037(2) 0.045(3) 0.0055(19) -0.0026(19) -0.0168(18)
C1 0.038(3) 0.017(2) 0.023(3) 0.0017(19) 0.004(2) 0.006(2)
C2 0.050(4) 0.020(3) 0.029(3) 0.003(2) -0.006(3) -0.003(2)
C3 0.064(4) 0.026(3) 0.052(4) 0.006(3) -0.004(3) 0.001(3)
C4 0.062(4) 0.029(3) 0.035(3) 0.010(3) 0.005(3) 0.021(3)
C5 0.037(3) 0.048(4) 0.025(3) 0.007(3) -0.001(2) 0.012(3)
C6 0.034(3) 0.027(3) 0.030(3) 0.006(2) 0.005(2) 0.001(2)
C7 0.035(3) 0.014(2) 0.024(3) 0.0013(19) -0.002(2) 0.002(2)
C8 0.040(3) 0.021(3) 0.028(3) 0.002(2) 0.003(2) -0.002(2)
C9 0.037(3) 0.034(3) 0.049(4) 0.009(3) 0.001(3) -0.007(3)
C10 0.055(4) 0.033(3) 0.041(4) 0.000(3) -0.019(3) -0.010(3)
C11 0.055(4) 0.036(3) 0.026(3) -0.007(2) -0.007(3) -0.004(3)
C12 0.044(3) 0.027(3) 0.021(3) -0.004(2) 0.000(2) 0.004(2)
C13 0.034(3) 0.016(2) 0.023(3) 0.0005(19) 0.009(2) -0.004(2)
C14 0.031(3) 0.013(2) 0.022(2) -0.0021(18) 0.006(2) -0.0041(19)
C15 0.035(3) 0.020(2) 0.025(3) 0.000(2) 0.010(2) -0.003(2)
C16 0.027(3) 0.029(3) 0.031(3) 0.002(2) 0.015(2) -0.002(2)
C17 0.027(3) 0.022(2) 0.026(3) 0.000(2) 0.007(2) -0.003(2)
C18 0.029(3) 0.018(2) 0.016(2) -0.0007(18) 0.0048(19) -0.0056(19)
C19 0.026(2) 0.016(2) 0.023(2) -0.0021(18) 0.008(2) -0.0024(19)
C20 0.030(3) 0.019(2) 0.016(2) -0.0011(18) -0.001(2) -0.003(2)
C21 0.021(2) 0.014(2) 0.024(2) 0.0001(18) 0.0022(19) -0.0030(18)
C22 0.025(3) 0.026(3) 0.030(3) -0.004(2) 0.001(2) 0.000(2)
C23 0.032(3) 0.034(3) 0.035(3) -0.012(2) 0.000(2) -0.001(2)
C24 0.037(3) 0.028(3) 0.029(3) -0.008(2) 0.003(2) -0.008(2)
C25 0.031(3) 0.029(3) 0.034(3) -0.008(2) 0.014(2) -0.005(2)
C26 0.021(2) 0.022(2) 0.031(3) -0.003(2) 0.009(2) -0.0064(19)
C27 0.034(3) 0.024(2) 0.027(3) 0.005(2) 0.006(2) -0.006(2)
C28 0.028(5) 0.024(3) 0.030(3) 0.002(2) 0.002(3) -0.002(3)
C29 0.056(4) 0.024(3) 0.045(3) 0.004(2) 0.000(3) 0.000(3)
C30 0.065(5) 0.040(4) 0.051(4) 0.012(3) -0.002(4) -0.007(4)
C31 0.076(5) 0.057(4) 0.047(4) 0.008(4) 0.015(4) 0.002(4)
C32 0.054(4) 0.038(4) 0.037(4) 0.007(3) 0.008(3) 0.000(3)
C27A 0.034(3) 0.024(2) 0.027(3) 0.005(2) 0.006(2) -0.006(2)
C28A 0.028(5) 0.024(3) 0.030(3) 0.002(2) 0.002(3) -0.002(3)
C29A 0.056(4) 0.024(3) 0.045(3) 0.004(2) 0.000(3) 0.000(3)
C30A 0.065(5) 0.040(4) 0.051(4) 0.012(3) -0.002(4) -0.007(4)
C31A 0.076(5) 0.057(4) 0.047(4) 0.008(4) 0.015(4) 0.002(4)
C32A 0.054(4) 0.038(4) 0.037(4) 0.007(3) 0.008(3) 0.000(3)
C33 0.023(3) 0.027(3) 0.021(3) -0.006(2) 0.005(2) -0.001(2)
C34 0.031(3) 0.028(3) 0.025(3) -0.004(2) -0.003(2) 0.004(2)
C35 0.028(3) 0.045(3) 0.028(3) -0.007(2) -0.004(2) 0.000(2)
C36 0.029(3) 0.044(3) 0.033(3) -0.020(3) 0.008(2) -0.011(2)
C37 0.039(3) 0.020(3) 0.039(3) -0.009(2) 0.010(3) -0.008(2)
C38 0.034(3) 0.023(3) 0.031(3) -0.004(2) 0.003(2) -0.002(2)
C39 0.030(3) 0.020(2) 0.022(3) 0.0001(19) 0.003(2) -0.001(2)
C40 0.038(3) 0.033(3) 0.024(3) -0.004(2) -0.006(2) 0.008(2)
C41 0.051(4) 0.042(4) 0.026(3) -0.004(3) -0.005(3) 0.010(3)
C42 0.039(3) 0.045(4) 0.039(4) -0.003(3) -0.012(3) 0.014(3)
C43 0.037(3) 0.035(3) 0.042(3) -0.002(3) 0.002(3) 0.012(3)
C44 0.032(3) 0.027(3) 0.028(3) -0.002(2) 0.002(2) 0.007(2)
C45 0.029(3) 0.019(2) 0.027(3) -0.002(2) 0.004(2) 0.006(2)
C46 0.030(3) 0.023(2) 0.020(2) -0.0017(19) 0.002(2) 0.000(2)
C47 0.032(3) 0.034(3) 0.031(3) -0.001(2) 0.007(2) 0.005(2)
C48 0.023(3) 0.042(3) 0.047(4) 0.000(3) 0.008(2) 0.001(2)
C49 0.024(3) 0.041(3) 0.032(3) -0.001(2) 0.007(2) -0.009(2)
C50 0.030(3) 0.029(3) 0.020(2) -0.003(2) 0.006(2) -0.008(2)
C51 0.024(3) 0.024(2) 0.025(3) -0.005(2) 0.006(2) -0.003(2)
C52 0.038(3) 0.028(3) 0.023(3) -0.006(2) 0.009(2) -0.014(2)
C53 0.040(3) 0.032(3) 0.031(3) -0.001(2) 0.012(2) 0.003(2)
C54 0.061(5) 0.068(5) 0.041(4) -0.015(3) 0.021(3) -0.019(4)
C55 0.087(6) 0.103(7) 0.043(4) -0.034(4) 0.030(4) -0.021(5)
C56 0.087(6) 0.078(6) 0.041(4) 0.001(4) 0.034(4) 0.008(5)
C57 0.058(4) 0.048(4) 0.056(4) 0.018(3) 0.032(4) 0.012(3)
C58 0.041(3) 0.035(3) 0.042(3) 0.010(3) 0.018(3) 0.004(3)
C59 0.034(3) 0.029(3) 0.030(4) -0.009(3) 0.017(3) -0.007(2)
C60 0.065(5) 0.034(3) 0.038(4) 0.001(3) 0.017(4) 0.003(3)
C61 0.052(5) 0.042(4) 0.042(4) 0.007(3) 0.016(4) 0.001(3)
C62 0.047(4) 0.041(4) 0.052(5) -0.006(4) 0.016(4) -0.013(3)
C63 0.049(4) 0.049(4) 0.057(5) -0.019(4) 0.006(4) -0.003(3)
C64 0.045(4) 0.048(4) 0.055(5) -0.013(4) 0.005(4) -0.001(3)
C59A 0.034(3) 0.029(3) 0.030(4) -0.009(3) 0.017(3) -0.007(2)
C60A 0.065(5) 0.034(3) 0.038(4) 0.001(3) 0.017(4) 0.003(3)
C61A 0.052(5) 0.042(4) 0.042(4) 0.007(3) 0.016(4) 0.001(3)
C62A 0.047(4) 0.041(4) 0.052(5) -0.006(4) 0.016(4) -0.013(3)
C63A 0.049(4) 0.049(4) 0.057(5) -0.019(4) 0.006(4) -0.003(3)
C64A 0.045(4) 0.048(4) 0.055(5) -0.013(4) 0.005(4) -0.001(3)
C65 0.075(5) 0.033(3) 0.049(4) -0.003(3) 0.020(4) -0.002(3)
Cl3 0.0622(11) 0.0485(10) 0.0618(12) 0.0035(8) 0.0076(9) 0.0022(8)
Cl4 0.0603(13) 0.0881(16) 0.0840(16) -0.0153(13) 0.0127(11) -0.0053(11)
C66 0.039(7) 0.030(6) 0.033(6) 0.011(5) 0.002(5) 0.016(5)
Cl5 0.0392(16) 0.0377(16) 0.064(2) 0.0226(15) 0.0003(15) 0.0008(13)
Cl6 0.059(2) 0.055(2) 0.0377(17) 0.0191(14) 0.0116(15) 0.0320(16)

loop_
_atom_type_symbol
_atom_type_description
_atom_type_scat_dispersion_real
_atom_type_scat_dispersion_imag
_atom_type_scat_source
C C 0.0033 0.0016 'International Tables Vol C Tables 4.2.6.8 and 6.1.1.4'
H H 0.0000 0.0000 'International Tables Vol C Tables 4.2.6.8 and 6.1.1.4'
O O 0.0106 0.0060 'International Tables Vol C Tables 4.2.6.8 and 6.1.1.4'
P P 0.1023 0.0942 'International Tables Vol C Tables 4.2.6.8 and 6.1.1.4'
Cl Cl 0.1484 0.1585 'International Tables Vol C Tables 4.2.6.8 and 6.1.1.4'
Ag Ag -0.8971 1.1015 'International Tables Vol C Tables 4.2.6.8 and 6.1.1.4'

loop_
_geom_angle_atom_site_label_1
_geom_angle_atom_site_label_2
_geom_angle_atom_site_label_3
_geom_angle
P1 Ag1 P3 129.12(5)
P1 Ag1 Cl1 116.75(5)
P3 Ag1 Cl1 100.00(5)
P1 Ag1 O5 88.13(11)
P3 Ag1 O5 132.75(12)
Cl1 Ag1 O5 82.44(9)
P4 Ag2 P2 121.15(5)
P4 Ag2 Cl1 121.98(5)
P2 Ag2 Cl1 110.62(5)
P4 Ag2 O5 104.87(11)
P2 Ag2 O5 101.72(14)
Cl1 Ag2 O5 87.48(12)
Ag2 Cl1 Ag1 94.81(4)
O7 Cl2 O6 108.2(3)
O7 Cl2 O8 110.6(3)
O6 Cl2 O8 110.7(3)
O7 Cl2 O5 109.1(3)
O6 Cl2 O5 108.8(3)
O8 Cl2 O5 109.5(2)
C7 P1 C1 107.2(2)
C7 P1 C13 101.7(2)
C1 P1 C13 101.2(2)
C7 P1 Ag1 110.23(18)
C1 P1 Ag1 113.28(18)
C13 P1 Ag1 121.81(16)
C21 P2 C27A 104.0(4)
C21 P2 C27 108.4(3)
C21 P2 C20 103.1(2)
C27A P2 C20 103.5(4)
C27 P2 C20 99.3(3)
C21 P2 Ag2 112.99(16)
C27A P2 Ag2 115.2(4)
C27 P2 Ag2 115.0(3)
C20 P2 Ag2 116.49(16)
C39 P3 C33 108.5(2)
C39 P3 C45 97.9(2)
C33 P3 C45 101.6(2)
C39 P3 Ag1 116.94(17)
C33 P3 Ag1 110.11(17)
C45 P3 Ag1 120.00(15)
C59 P4 C53 112.0(3)
C53 P4 C59A 101.2(3)
C59 P4 C52 101.6(2)
C53 P4 C52 99.3(3)
C59A P4 C52 109.4(2)
C59 P4 Ag2 107.90(17)
C53 P4 Ag2 110.3(2)
C59A P4 Ag2 108.55(16)
C52 P4 Ag2 125.36(17)
Cl2 O5 Ag2 128.2(3)
Cl2 O5 Ag1 111.0(3)
Ag2 O5 Ag1 91.70(16)
C2 C1 C6 119.7(5)
C2 C1 P1 122.9(4)
C6 C1 P1 117.3(4)
C3 C2 C1 120.0(6)
C3 C2 H2 120.0
C1 C2 H2 120.0
C2 C3 C4 120.3(6)
C2 C3 H3 119.9
C4 C3 H3 119.9
C5 C4 C3 120.4(5)
C5 C4 H4 119.8
C3 C4 H4 119.8
C4 C5 C6 119.4(6)
C4 C5 H5 120.3
C6 C5 H5 120.3
C1 C6 C5 120.2(5)
C1 C6 H6 119.9
C5 C6 H6 119.9
C8 C7 C12 119.7(5)
C8 C7 P1 123.2(4)
C12 C7 P1 117.1(4)
C7 C8 C9 120.1(5)
C7 C8 H8 119.9
C9 C8 H8 119.9
C10 C9 C8 119.3(6)
C10 C9 H9 120.4
C8 C9 H9 120.4
C11 C10 C9 120.9(6)
C11 C10 H10 119.6
C9 C10 H10 119.6
C10 C11 C12 119.7(6)
C10 C11 H11 120.1
C12 C11 H11 120.1
C11 C12 C7 120.3(6)
C11 C12 H12 119.8
C7 C12 H12 119.8
O1 C13 C14 121.8(4)
O1 C13 P1 120.1(4)
C14 C13 P1 118.1(3)
C15 C14 C19 120.4(5)
C15 C14 C13 117.3(4)
C19 C14 C13 122.3(5)
C16 C15 C14 120.5(5)
C16 C15 H15 119.8
C14 C15 H15 119.8
C15 C16 C17 119.6(5)
C15 C16 H16 120.2
C17 C16 H16 120.2
C18 C17 C16 120.1(5)
C18 C17 H17 120.0
C16 C17 H17 120.0
C17 C18 C19 120.5(4)
C17 C18 C20 117.0(4)
C19 C18 C20 122.5(4)
C18 C19 C14 118.9(5)
C18 C19 H19 120.6
C14 C19 H19 120.6
O2 C20 C18 121.6(5)
O2 C20 P2 119.7(4)
C18 C20 P2 118.7(3)
C26 C21 C22 118.9(5)
C26 C21 P2 123.7(4)
C22 C21 P2 117.4(4)
C23 C22 C21 119.9(5)
C23 C22 H22 120.1
C21 C22 H22 120.1
C24 C23 C22 120.3(5)
C24 C23 H23 119.8
C22 C23 H23 119.8
C23 C24 C25 120.3(5)
C23 C24 H24 119.9
C25 C24 H24 119.9
C26 C25 C24 119.7(5)
C26 C25 H25 120.1
C24 C25 H25 120.1
C25 C26 C21 120.9(5)
C25 C26 H26 119.6
C21 C26 H26 119.6
C28 C27 C32 120.0
C28 C27 P2 122.5(5)
C32 C27 P2 117.4(5)
C27 C28 C29 120.0
C27 C28 H28 120.0
C29 C28 H28 120.0
C30 C29 C28 120.0
C30 C29 H29 120.0
C28 C29 H29 120.0
C29 C30 C31 120.0
C29 C30 H30 120.0
C31 C30 H30 120.0
C32 C31 C30 120.0
C32 C31 H31 120.0
C30 C31 H31 120.0
C31 C32 C27 120.0
C31 C32 H32 120.0
C27 C32 H32 120.0
C28A C27A C32A 120.0
C28A C27A P2 123.2(6)
C32A C27A P2 116.7(6)
C27A C28A C29A 120.0
C27A C28A H28A 120.0
C29A C28A H28A 120.0
C30A C29A C28A 120.0
C30A C29A H29A 120.0
C28A C29A H29A 120.0
C29A C30A C31A 120.0
C29A C30A H30A 120.0
C31A C30A H30A 120.0
C32A C31A C30A 120.0
C32A C31A H31A 120.0
C30A C31A H31A 120.0
C31A C32A C27A 120.0
C31A C32A H32A 120.0
C27A C32A H32A 120.0
C38 C33 C34 119.3(5)
C38 C33 P3 123.3(4)
C34 C33 P3 117.3(4)
C35 C34 C33 120.0(5)
C35 C34 H34 120.0
C33 C34 H34 120.0
C36 C35 C34 120.0(5)
C36 C35 H35 120.0
C34 C35 H35 120.0
C35 C36 C37 120.4(5)
C35 C36 H36 119.8
C37 C36 H36 119.8
C36 C37 C38 120.1(5)
C36 C37 H37 119.9
C38 C37 H37 119.9
C33 C38 C37 120.2(5)
C33 C38 H38 119.9
C37 C38 H38 119.9
C40 C39 C44 119.5(5)
C40 C39 P3 118.4(4)
C44 C39 P3 122.0(4)
C39 C40 C41 120.4(5)
C39 C40 H40 119.8
C41 C40 H40 119.8
C42 C41 C40 120.3(6)
C42 C41 H41 119.8
C40 C41 H41 119.8
C43 C42 C41 119.7(5)
C43 C42 H42 120.2
C41 C42 H42 120.2
C42 C43 C44 120.5(6)
C42 C43 H43 119.8
C44 C43 H43 119.8
C43 C44 C39 119.6(5)
C43 C44 H44 120.2
C39 C44 H44 120.2
O3 C45 C46 122.5(5)
O3 C45 P3 122.1(4)
C46 C45 P3 115.3(4)
C47 C46 C51 120.5(5)
C47 C46 C45 119.8(5)
C51 C46 C45 119.7(5)
C46 C47 C48 119.7(5)
C46 C47 H47 120.2
C48 C47 H47 120.2
C47 C48 C49 119.8(5)
C47 C48 H48 120.1
C49 C48 H48 120.1
C48 C49 C50 120.4(5)
C48 C49 H49 119.8
C50 C49 H49 119.8
C51 C50 C49 119.3(5)
C51 C50 C52 122.9(5)
C49 C50 C52 117.7(5)
C50 C51 C46 120.0(5)
C50 C51 H51 120.0
C46 C51 H51 120.0
O4 C52 C50 121.3(5)
O4 C52 P4 122.4(4)
C50 C52 P4 116.0(4)
C58 C53 C54 119.4(6)
C58 C53 P4 121.3(5)
C54 C53 P4 118.9(5)
C53 C54 C55 119.6(7)
C53 C54 H54 120.2
C55 C54 H54 120.2
C56 C55 C54 120.5(8)
C56 C55 H55 119.8
C54 C55 H55 119.8
C57 C56 C55 120.0(7)
C57 C56 H56 120.0
C55 C56 H56 120.0
C56 C57 C58 120.4(7)
C56 C57 H57 119.8
C58 C57 H57 119.8
C53 C58 C57 120.1(6)
C53 C58 H58 120.0
C57 C58 H58 120.0
C60 C59 C64 120.0
C60 C59 P4 115.9(3)
C64 C59 P4 124.0(3)
C61 C60 C59 120.0
C61 C60 H60 120.0
C59 C60 H60 120.0
C60 C61 C62 120.0
C60 C61 H61 120.0
C62 C61 H61 120.0
C63 C62 C61 120.0
C63 C62 H62 120.0
C61 C62 H62 120.0
C62 C63 C64 120.0
C62 C63 H63 120.0
C64 C63 H63 120.0
C63 C64 C59 120.0
C63 C64 H64 120.0
C59 C64 H64 120.0
C60A C59A C64A 120.0
C60A C59A P4 118.2(3)
C64A C59A P4 121.0(3)
C59A C60A C61A 120.0
C59A C60A H60A 120.0
C61A C60A H60A 120.0
C62A C61A C60A 120.0
C62A C61A H61A 120.0
C60A C61A H61A 120.0
C63A C62A C61A 120.0
C63A C62A H62A 120.0
C61A C62A H62A 120.0
C62A C63A C64A 120.0
C62A C63A H63A 120.0
C64A C63A H63A 120.0
C59A C64A C63A 120.0
C59A C64A H64A 120.0
C63A C64A H64A 120.0
Cl3 C65 Cl4 112.3(4)
Cl3 C65 H65A 109.2
Cl4 C65 H65A 109.2
Cl3 C65 H65B 109.2
Cl4 C65 H65B 109.2
H65A C65 H65B 107.9
Cl6 C66 Cl5 111.7(7)
Cl6 C66 H66A 109.3
Cl5 C66 H66A 109.3
Cl6 C66 H66B 109.3
Cl5 C66 H66B 109.3
H66A C66 H66B 107.9

loop_
_geom_bond_atom_site_label_1
_geom_bond_atom_site_label_2
_geom_bond_distance
Ag1 P1 2.4506(14)
Ag1 P3 2.4533(13)
Ag1 Cl1 2.5868(13)
Ag1 O5 2.707(5)
Ag2 P4 2.4246(15)
Ag2 P2 2.4368(13)
Ag2 Cl1 2.5189(13)
Ag2 O5 2.529(4)
Cl2 O7 1.405(4)
Cl2 O6 1.433(5)
Cl2 O8 1.437(4)
Cl2 O5 1.442(4)
P1 C7 1.819(5)
P1 C1 1.824(5)
P1 C13 1.889(5)
P2 C21 1.811(5)
P2 C27A 1.819(7)
P2 C27 1.833(6)
P2 C20 1.871(5)
P3 C39 1.813(5)
P3 C33 1.816(5)
P3 C45 1.885(6)
P4 C59 1.815(4)
P4 C53 1.820(6)
P4 C59A 1.854(4)
P4 C52 1.886(6)
O1 C13 1.217(6)
O2 C20 1.212(6)
O3 C45 1.202(6)
O4 C52 1.209(6)
C1 C2 1.390(7)
C1 C6 1.390(7)
C2 C3 1.376(8)
C2 H2 0.9500
C3 C4 1.386(9)
C3 H3 0.9500
C4 C5 1.384(9)
C4 H4 0.9500
C5 C6 1.392(7)
C5 H5 0.9500
C6 H6 0.9500
C7 C8 1.378(8)
C7 C12 1.403(7)
C8 C9 1.401(8)
C8 H8 0.9500
C9 C10 1.396(9)
C9 H9 0.9500
C10 C11 1.371(10)
C10 H10 0.9500
C11 C12 1.386(8)
C11 H11 0.9500
C12 H12 0.9500
C13 C14 1.501(7)
C14 C15 1.389(7)
C14 C19 1.393(7)
C15 C16 1.379(7)
C15 H15 0.9500
C16 C17 1.391(7)
C16 H16 0.9500
C17 C18 1.389(7)
C17 H17 0.9500
C18 C19 1.391(7)
C18 C20 1.500(6)
C19 H19 0.9500
C21 C26 1.394(7)
C21 C22 1.408(7)
C22 C23 1.391(7)
C22 H22 0.9500
C23 C24 1.382(8)
C23 H23 0.9500
C24 C25 1.390(8)
C24 H24 0.9500
C25 C26 1.386(7)
C25 H25 0.9500
C26 H26 0.9500
C27 C28 1.3900
C27 C32 1.3900
C28 C29 1.3900
C28 H28 0.9500
C29 C30 1.3900
C29 H29 0.9500
C30 C31 1.3900
C30 H30 0.9500
C31 C32 1.3900
C31 H31 0.9500
C32 H32 0.9500
C27A C28A 1.3900
C27A C32A 1.3900
C28A C29A 1.3900
C28A H28A 0.9500
C29A C30A 1.3900
C29A H29A 0.9500
C30A C31A 1.3900
C30A H30A 0.9500
C31A C32A 1.3900
C31A H31A 0.9500
C32A H32A 0.9500
C33 C38 1.382(7)
C33 C34 1.403(7)
C34 C35 1.394(7)
C34 H34 0.9500
C35 C36 1.378(8)
C35 H35 0.9500
C36 C37 1.379(8)
C36 H36 0.9500
C37 C38 1.399(7)
C37 H37 0.9500
C38 H38 0.9500
C39 C40 1.387(7)
C39 C44 1.399(7)
C40 C41 1.387(8)
C40 H40 0.9500
C41 C42 1.385(9)
C41 H41 0.9500
C42 C43 1.383(9)
C42 H42 0.9500
C43 C44 1.398(7)
C43 H43 0.9500
C44 H44 0.9500
C45 C46 1.496(7)
C46 C47 1.389(7)
C46 C51 1.392(7)
C47 C48 1.390(8)
C47 H47 0.9500
C48 C49 1.394(8)
C48 H48 0.9500
C49 C50 1.397(8)
C49 H49 0.9500
C50 C51 1.389(7)
C50 C52 1.496(7)
C51 H51 0.9500
C53 C58 1.379(8)
C53 C54 1.387(9)
C54 C55 1.391(9)
C54 H54 0.9500
C55 C56 1.368(11)
C55 H55 0.9500
C56 C57 1.364(11)
C56 H56 0.9500
C57 C58 1.390(9)
C57 H57 0.9500
C58 H58 0.9500
C59 C60 1.3900
C59 C64 1.3900
C60 C61 1.3900
C60 H60 0.9500
C61 C62 1.3900
C61 H61 0.9500
C62 C63 1.3900
C62 H62 0.9500
C63 C64 1.3900
C63 H63 0.9500
C64 H64 0.9500
C59A C60A 1.3899
C59A C64A 1.3900
C60A C61A 1.3901
C60A H60A 0.9500
C61A C62A 1.3900
C61A H61A 0.9500
C62A C63A 1.3900
C62A H62A 0.9500
C63A C64A 1.3901
C63A H63A 0.9500
C64A H64A 0.9500
C65 Cl3 1.737(8)
C65 Cl4 1.764(8)
C65 H65A 0.9900
C65 H65B 0.9900
C66 Cl6 1.728(10)
C66 Cl5 1.766(12)
C66 H66A 0.9900
C66 H66B 0.9900
